data_2017761
loop_
_publ_author_name
'Langer, Vratislav'
'Mach, Pavol'
'Smr\<cok, \<Lubom\'ir'
'Milata, Viktor'
'Plevov\'a, Krist\'ina'

_publ_section_title
;
 2-{[(3-Fluorophenyl)amino]methylidene}-3-oxobutanenitrile and
 5-{[(3-fluorophenyl)amino]methylidene}-2,2-dimethyl-1,3-dioxane-4,6-dione:
 X-ray and DFT studies
;
_journal_coeditor_code SK3374
_journal_issue 8
_journal_name_full 'Acta Crystallographica Section C'
_journal_page_first o392
_journal_page_last o395
_journal_paper_doi 10.1107/S0108270110023334
_journal_volume 66
_journal_year 2010
_chemical_formula_iupac 'C13 H12 F N O4'
_chemical_formula_moiety 'C13 H12 F N O4'
_chemical_formula_sum 'C13 H12 F N O4'
_chemical_formula_weight 265.24
_chemical_name_systematic
;
5-{[(3-fluorophenyl)amino]methylidene}-2,2-dimethyl-1,3-dioxane-4,6-dione
;
_space_group_IT_number 2
_symmetry_cell_setting triclinic
_symmetry_space_group_name_Hall '-P 1'
_symmetry_space_group_name_H-M 'P -1'
_atom_sites_solution_hydrogens geom
_atom_sites_solution_primary direct
_atom_sites_solution_secondary difmap
_audit_creation_method SHELXL-97
_cell_angle_alpha 88.947(5)
_cell_angle_beta 79.810(4)
_cell_angle_gamma 71.931(4)
_cell_formula_units_Z 2
_cell_length_a 6.3000(12)
_cell_length_b 9.4753(18)
_cell_length_c 10.765(2)
_cell_measurement_reflns_used 769
_cell_measurement_temperature 153(2)
_cell_measurement_theta_max 25.02
_cell_measurement_theta_min 2.91
_cell_volume 600.8(2)
_computing_cell_refinement 'SAINT (Bruker, 2003)'
_computing_data_collection 'SMART (Bruker, 2003)'
_computing_data_reduction 'SAINT (Bruker, 2003), SADABS (Sheldrick, 2003)'
_computing_molecular_graphics 'DIAMOND (Brandenburg, 2009)'
_computing_publication_material 'PLATON (Spek, 2009)'
_computing_structure_refinement 'SHELXL97 (Sheldrick, 2008)'
_computing_structure_solution 'SHELXS97 (Sheldrick, 2008)'
_diffrn_ambient_temperature 153(2)
_diffrn_measured_fraction_theta_full 0.999
_diffrn_measured_fraction_theta_max 0.999
_diffrn_measurement_device_type 'Siemens CCD area-detector'
_diffrn_measurement_method '\w scans'
_diffrn_radiation_monochromator graphite
_diffrn_radiation_source 'fine-focus sealed tube'
_diffrn_radiation_type MoK\a
_diffrn_radiation_wavelength 0.71073
_diffrn_reflns_av_R_equivalents 0.0705
_diffrn_reflns_av_sigmaI/netI 0.1168
_diffrn_reflns_limit_h_max 7
_diffrn_reflns_limit_h_min -7
_diffrn_reflns_limit_k_max 11
_diffrn_reflns_limit_k_min -11
_diffrn_reflns_limit_l_max 12
_diffrn_reflns_limit_l_min -12
_diffrn_reflns_number 6091
_diffrn_reflns_theta_full 25.07
_diffrn_reflns_theta_max 25.07
_diffrn_reflns_theta_min 2.91
_exptl_absorpt_coefficient_mu 0.119
_exptl_absorpt_correction_T_max 0.9929
_exptl_absorpt_correction_T_min 0.9561
_exptl_absorpt_correction_type multi-scan
_exptl_absorpt_process_details '(SADABS; Sheldrick, 2003)'
_exptl_crystal_colour colourless
_exptl_crystal_density_diffrn 1.466
_exptl_crystal_density_method 'not measured'
_exptl_crystal_description needle
_exptl_crystal_F_000 276
_exptl_crystal_size_max 0.38
_exptl_crystal_size_mid 0.11
_exptl_crystal_size_min 0.06
_refine_diff_density_max 0.256
_refine_diff_density_min -0.250
_refine_ls_extinction_method none
_refine_ls_goodness_of_fit_ref 1.007
_refine_ls_hydrogen_treatment constr
_refine_ls_matrix_type full
_refine_ls_number_parameters 174
_refine_ls_number_reflns 2132
_refine_ls_number_restraints 0
_refine_ls_restrained_S_all 1.007
_refine_ls_R_factor_all 0.1066
_refine_ls_R_factor_gt 0.0498
_refine_ls_shift/su_max 0.000
_refine_ls_shift/su_mean 0.000
_refine_ls_structure_factor_coef Fsqd
_refine_ls_weighting_details 'calc w=1/[\s^2^(Fo^2^)+(0.0122P)^2^+0.0150P] where P=(Fo^2^+2Fc^2^)/3'
_refine_ls_weighting_scheme calc
_refine_ls_wR_factor_gt 0.1169
_refine_ls_wR_factor_ref 0.1473
_reflns_number_gt 1244
_reflns_number_total 2132
_reflns_threshold_expression I>2\s(I)
_cod_data_source_file sk3374.cif
_cod_data_source_block II
_cod_database_code 2017761
_cod_database_fobs_code 2017761

loop_
_symmetry_equiv_pos_as_xyz
'x, y, z'
'-x, -y, -z'

loop_
_atom_site_type_symbol
_atom_site_label
_atom_site_fract_x
_atom_site_fract_y
_atom_site_fract_z
_atom_site_U_iso_or_equiv
_atom_site_adp_type
_atom_site_calc_flag
_atom_site_refinement_flags
_atom_site_occupancy
_atom_site_disorder_assembly
_atom_site_disorder_group
F F1 0.0907(3) 1.33859(19) 1.06737(15) 0.0402(5) Uani d . 1 . .
O O1 1.1625(3) 0.9092(2) 0.89957(17) 0.0272(5) Uani d . 1 . .
O O2 1.4558(3) 0.7596(2) 0.76982(17) 0.0258(5) Uani d . 1 . .
O O3 1.4308(3) 0.6984(2) 0.56241(17) 0.0269(5) Uani d . 1 . .
O O4 1.1258(3) 0.8020(2) 0.47977(18) 0.0348(6) Uani d . 1 . .
N N1 0.7576(3) 1.0267(2) 0.8114(2) 0.0231(6) Uani d . 1 . .
H H1 0.8206 1.0250 0.8763 0.028 Uiso calc R 1 . .
C C1 0.5266(4) 1.1156(3) 0.8223(3) 0.0229(7) Uani d . 1 . .
C C2 0.4194(4) 1.1860(3) 0.9389(3) 0.0247(7) Uani d . 1 . .
H H2 0.4977 1.1768 1.0058 0.030 Uiso calc R 1 . .
C C3 0.1953(4) 1.2696(3) 0.9530(3) 0.0269(7) Uani d . 1 . .
C C4 0.0722(4) 1.2864(3) 0.8576(3) 0.0285(7) Uani d . 1 . .
H H4 -0.0804 1.3425 0.8705 0.034 Uiso calc R 1 . .
C C5 0.1819(4) 1.2174(3) 0.7421(3) 0.0275(7) Uani d . 1 . .
H H5 0.1020 1.2283 0.6758 0.033 Uiso calc R 1 . .
C C6 0.4086(4) 1.1323(3) 0.7223(3) 0.0254(7) Uani d . 1 . .
H H6 0.4808 1.0870 0.6436 0.031 Uiso calc R 1 . .
C C7 0.8829(4) 0.9468(3) 0.7106(3) 0.0253(7) Uani d . 1 . .
H H7 0.8133 0.9506 0.6408 0.030 Uiso calc R 1 . .
C C8 1.1055(4) 0.8581(3) 0.6968(3) 0.0231(7) Uani d . 1 . .
C C9 1.2332(4) 0.8455(3) 0.7968(3) 0.0226(7) Uani d . 1 . .
C C10 1.5148(4) 0.6410(3) 0.6758(3) 0.0239(7) Uani d . 1 . .
C C11 1.2106(4) 0.7871(3) 0.5742(3) 0.0267(7) Uani d . 1 . .
C C12 1.4162(5) 0.5211(3) 0.7263(3) 0.0330(8) Uani d . 1 . .
H H12A 1.4736 0.4838 0.8013 0.049 Uiso calc R 1 . .
H H12B 1.4584 0.4416 0.6637 0.049 Uiso calc R 1 . .
H H12C 1.2538 0.5614 0.7459 0.049 Uiso calc R 1 . .
C C13 1.7680(4) 0.5894(3) 0.6401(3) 0.0312(8) Uani d . 1 . .
H H13A 1.8177 0.6675 0.5994 0.047 Uiso calc R 1 . .
H H13B 1.8153 0.5039 0.5834 0.047 Uiso calc R 1 . .
H H13C 1.8334 0.5637 0.7147 0.047 Uiso calc R 1 . .

loop_
_atom_site_aniso_label
_atom_site_aniso_U_11
_atom_site_aniso_U_22
_atom_site_aniso_U_33
_atom_site_aniso_U_12
_atom_site_aniso_U_13
_atom_site_aniso_U_23
F1 0.0341(10) 0.0465(12) 0.0320(11) -0.0040(8) 0.0002(8) -0.0101(9)
O1 0.0280(10) 0.0306(12) 0.0224(12) -0.0074(9) -0.0052(9) -0.0040(10)
O2 0.0206(10) 0.0267(12) 0.0275(12) -0.0021(8) -0.0064(8) -0.0090(10)
O3 0.0266(10) 0.0326(12) 0.0205(11) -0.0083(9) -0.0029(8) -0.0031(10)
O4 0.0354(12) 0.0453(14) 0.0246(12) -0.0112(10) -0.0099(10) -0.0020(11)
N1 0.0229(12) 0.0280(14) 0.0197(13) -0.0079(10) -0.0071(10) -0.0007(11)
C1 0.0219(14) 0.0223(16) 0.0282(17) -0.0119(12) -0.0058(12) 0.0047(14)
C2 0.0228(15) 0.0286(18) 0.0243(16) -0.0065(13) -0.0117(12) 0.0021(14)
C3 0.0285(15) 0.0264(17) 0.0256(17) -0.0093(13) -0.0025(13) -0.0026(14)
C4 0.0222(15) 0.0267(17) 0.0366(19) -0.0067(13) -0.0071(14) 0.0027(15)
C5 0.0254(15) 0.0285(18) 0.0343(19) -0.0122(13) -0.0140(13) 0.0049(15)
C6 0.0300(16) 0.0269(17) 0.0216(16) -0.0119(13) -0.0052(13) 0.0001(14)
C7 0.0298(16) 0.0277(17) 0.0244(17) -0.0155(14) -0.0087(13) -0.0003(14)
C8 0.0220(15) 0.0241(16) 0.0236(16) -0.0071(13) -0.0048(12) -0.0008(14)
C9 0.0218(14) 0.0204(16) 0.0262(17) -0.0069(12) -0.0050(12) -0.0015(14)
C10 0.0261(15) 0.0266(17) 0.0190(15) -0.0077(13) -0.0046(12) -0.0038(14)
C11 0.0259(15) 0.0302(18) 0.0280(18) -0.0130(14) -0.0079(13) 0.0022(15)
C12 0.0353(17) 0.0274(18) 0.0353(19) -0.0113(14) -0.0011(14) -0.0007(15)
C13 0.0268(15) 0.0333(19) 0.0304(18) -0.0056(14) -0.0030(13) -0.0050(15)

loop_
_atom_type_symbol
_atom_type_description
_atom_type_scat_dispersion_real
_atom_type_scat_dispersion_imag
_atom_type_scat_source
C C 0.0033 0.0016 'International Tables Vol C Tables 4.2.6.8 and 6.1.1.4'
H H 0.0000 0.0000 'International Tables Vol C Tables 4.2.6.8 and 6.1.1.4'
N N 0.0061 0.0033 'International Tables Vol C Tables 4.2.6.8 and 6.1.1.4'
O O 0.0106 0.0060 'International Tables Vol C Tables 4.2.6.8 and 6.1.1.4'
F F 0.0171 0.0103 'International Tables Vol C Tables 4.2.6.8 and 6.1.1.4'

loop_
_geom_angle_atom_site_label_1
_geom_angle_atom_site_label_2
_geom_angle_atom_site_label_3
_geom_angle_site_symmetry_1
_geom_angle_site_symmetry_3
_geom_angle
_geom_angle_publ_flag
C9 O2 C10 . . 117.1(2) ?
C11 O3 C10 . . 118.2(2) ?
C7 N1 C1 . . 125.6(2) ?
C7 N1 H1 . . 117.2 ?
C1 N1 H1 . . 117.2 ?
C6 C1 C2 . . 120.3(2) ?
C6 C1 N1 . . 122.7(3) ?
C2 C1 N1 . . 117.0(2) ?
C3 C2 C1 . . 118.3(3) ?
C3 C2 H2 . . 120.8 ?
C1 C2 H2 . . 120.8 ?
F1 C3 C4 . . 118.7(2) ?
F1 C3 C2 . . 118.2(2) ?
C4 C3 C2 . . 123.1(3) ?
C3 C4 C5 . . 117.8(3) ?
C3 C4 H4 . . 121.1 ?
C5 C4 H4 . . 121.1 ?
C6 C5 C4 . . 121.5(3) ?
C6 C5 H5 . . 119.3 ?
C4 C5 H5 . . 119.3 ?
C1 C6 C5 . . 118.9(3) ?
C1 C6 H6 . . 120.5 ?
C5 C6 H6 . . 120.5 ?
N1 C7 C8 . . 127.4(3) ?
N1 C7 H7 . . 116.3 ?
C8 C7 H7 . . 116.3 ?
C11 C8 C7 . . 117.0(2) ?
C11 C8 C9 . . 121.2(2) ?
C7 C8 C9 . . 121.6(3) ?
O1 C9 O2 . . 118.2(2) ?
O1 C9 C8 . . 125.4(2) ?
O2 C9 C8 . . 116.3(2) ?
O2 C10 O3 . . 109.8(2) ?
O2 C10 C13 . . 106.9(2) ?
O3 C10 C13 . . 105.9(2) ?
O2 C10 C12 . . 109.9(2) ?
O3 C10 C12 . . 110.3(2) ?
C13 C10 C12 . . 113.9(2) ?
O4 C11 O3 . . 116.9(3) ?
O4 C11 C8 . . 126.7(3) ?
O3 C11 C8 . . 116.3(2) ?
C10 C12 H12A . . 109.5 ?
C10 C12 H12B . . 109.5 ?
H12A C12 H12B . . 109.5 ?
C10 C12 H12C . . 109.5 ?
H12A C12 H12C . . 109.5 ?
H12B C12 H12C . . 109.5 ?
C10 C13 H13A . . 109.5 ?
C10 C13 H13B . . 109.5 ?
H13A C13 H13B . . 109.5 ?
C10 C13 H13C . . 109.5 ?
H13A C13 H13C . . 109.5 ?
H13B C13 H13C . . 109.5 ?

loop_
_geom_bond_atom_site_label_1
_geom_bond_atom_site_label_2
_geom_bond_site_symmetry_2
_geom_bond_distance
_geom_bond_publ_flag
F1 C3 . 1.361(3) ?
O1 C9 . 1.213(3) ?
O2 C9 . 1.368(3) ?
O2 C10 . 1.441(3) ?
O3 C11 . 1.366(3) ?
O3 C10 . 1.446(3) ?
O4 C11 . 1.216(3) ?
N1 C7 . 1.315(3) ?
N1 C1 . 1.422(3) ?
N1 H1 . 0.8600 ?
C1 C6 . 1.392(4) ?
C1 C2 . 1.390(4) ?
C2 C3 . 1.370(3) ?
C2 H2 . 0.9300 ?
C3 C4 . 1.372(4) ?
C4 C5 . 1.377(4) ?
C4 H4 . 0.9300 ?
C5 C6 . 1.386(3) ?
C5 H5 . 0.9300 ?
C6 H6 . 0.9300 ?
C7 C8 . 1.377(3) ?
C7 H7 . 0.9300 ?
C8 C11 . 1.442(4) ?
C8 C9 . 1.435(4) ?
C10 C13 . 1.495(3) ?
C10 C12 . 1.506(4) ?
C12 H12A . 0.9600 ?
C12 H12B . 0.9600 ?
C12 H12C . 0.9600 ?
C13 H13A . 0.9600 ?
C13 H13B . 0.9600 ?
C13 H13C . 0.9600 ?

loop_
_geom_hbond_atom_site_label_D
_geom_hbond_atom_site_label_H
_geom_hbond_atom_site_label_A
_geom_hbond_site_symmetry_A
_geom_hbond_distance_DH
_geom_hbond_distance_HA
_geom_hbond_distance_DA
_geom_hbond_angle_DHA
_geom_hbond_publ_flag
N1 H1 O1 . 0.86 2.15 2.775(3) 129.3 ?
N1 H1 O1 2_777 0.86 2.53 3.334(3) 155.7 ?
C2 H2 O1 2_777 0.93 2.44 3.296(3) 153.3 ?
C2 H2 O2 2_777 0.93 2.59 3.449(3) 154.1 ?
C5 H5 O4 2_676 0.93 2.46 3.372(3) 165.4 ?
C7 H7 O4 . 0.93 2.45 2.806(3) 102.5 ?

loop_
_geom_torsion_atom_site_label_1
_geom_torsion_atom_site_label_2
_geom_torsion_atom_site_label_3
_geom_torsion_atom_site_label_4
_geom_torsion_site_symmetry_1
_geom_torsion_site_symmetry_2
_geom_torsion_site_symmetry_3
_geom_torsion_site_symmetry_4
_geom_torsion
_geom_torsion_publ_flag
C7 N1 C1 C6 . . . . -2.7(4) ?
C7 N1 C1 C2 . . . . 176.8(2) ?
C6 C1 C2 C3 . . . . 1.1(4) ?
N1 C1 C2 C3 . . . . -178.5(2) ?
C1 C2 C3 F1 . . . . -179.9(2) ?
C1 C2 C3 C4 . . . . 0.2(4) ?
F1 C3 C4 C5 . . . . 179.1(2) ?
C2 C3 C4 C5 . . . . -1.1(4) ?
C3 C4 C5 C6 . . . . 0.7(4) ?
C2 C1 C6 C5 . . . . -1.4(4) ?
N1 C1 C6 C5 . . . . 178.1(2) ?
C4 C5 C6 C1 . . . . 0.5(4) ?
C1 N1 C7 C8 . . . . -179.1(3) ?
N1 C7 C8 C11 . . . . -176.8(3) ?
N1 C7 C8 C9 . . . . -1.5(5) ?
C10 O2 C9 O1 . . . . 155.3(2) ?
C10 O2 C9 C8 . . . . -27.8(3) ?
C11 C8 C9 O1 . . . . 174.9(3) ?
C7 C8 C9 O1 . . . . -0.3(5) ?
C11 C8 C9 O2 . . . . -1.9(4) ?
C7 C8 C9 O2 . . . . -177.0(2) ?
C9 O2 C10 O3 . . . . 51.7(3) ?
C9 O2 C10 C13 . . . . 166.2(2) ?
C9 O2 C10 C12 . . . . -69.8(3) ?
C11 O3 C10 O2 . . . . -48.3(3) ?
C11 O3 C10 C13 . . . . -163.3(2) ?
C11 O3 C10 C12 . . . . 73.0(3) ?
C10 O3 C11 O4 . . . . -161.2(2) ?
C10 O3 C11 C8 . . . . 21.1(3) ?
C7 C8 C11 O4 . . . . 3.1(4) ?
C9 C8 C11 O4 . . . . -172.2(3) ?
C7 C8 C11 O3 . . . . -179.4(2) ?
C9 C8 C11 O3 . . . . 5.3(4) ?

loop_
_cod_related_entry_id
_cod_related_entry_database
_cod_related_entry_code
1 ChemSpider 662385
